data_7212702
loop_
_publ_author_name
'Stricker, Marion'
'Linder, Thomas'
'Oelkers, Benjamin'
'Sundermeyer, J\"org'

_publ_section_title
;
 Cu(i)/(ii) based catalytic ionic liquids, their metallo-laminate solid
 state structures and catalytic activities in oxidative methanol
 carbonylation
;
_journal_issue 9
_journal_name_full 'Green Chemistry'
_journal_page_first 1589
_journal_paper_doi 10.1039/c003948a
_journal_volume 12
_journal_year 2010
_chemical_formula_moiety 'C30 H56 Cu N4, Br2 Cu'
_chemical_formula_sum 'C30 H56 Br2 Cu2 N4'
_chemical_formula_weight 759.69
_chemical_name_systematic
;
?
;
_space_group_IT_number 2
_symmetry_cell_setting triclinic
_symmetry_space_group_name_Hall '-P 1'
_symmetry_space_group_name_H-M 'P -1'
_atom_sites_solution_hydrogens geom
_atom_sites_solution_primary direct
_atom_sites_solution_secondary difmap
_audit_creation_method SHELXL-97
_cell_angle_alpha 85.74(2)
_cell_angle_beta 87.75(3)
_cell_angle_gamma 78.95(3)
_cell_formula_units_Z 2
_cell_length_a 9.002(3)
_cell_length_b 9.454(3)
_cell_length_c 20.757(6)
_cell_measurement_reflns_used 2718
_cell_measurement_temperature 193(2)
_cell_measurement_theta_max 25.79
_cell_measurement_theta_min 2.21
_cell_volume 1728.4(10)
_computing_cell_refinement 'STOE X-AREA'
_computing_data_collection 'STOE X-AREA'
_computing_data_reduction 'STOE X-RED'
_computing_molecular_graphics 'Ortep-3 for Windows (Farrugia, 1997)'
_computing_publication_material 'WinGX publication routines (Farrugia, 1999)'
_computing_structure_refinement 'SHELXL-97 (Sheldrick, 1997)'
_computing_structure_solution 'SHELXS-86 (Sheldrick, 1986)'
_diffrn_ambient_temperature 193(2)
_diffrn_measured_fraction_theta_full 0.958
_diffrn_measured_fraction_theta_max 0.926
_diffrn_measurement_device_type 'STOE IPDS I'
_diffrn_measurement_method 'rotation method'
_diffrn_radiation_monochromator graphite
_diffrn_radiation_source 'fine-focus sealed tube'
_diffrn_radiation_type MoK\a
_diffrn_radiation_wavelength 0.71073
_diffrn_reflns_av_R_equivalents 0.0000
_diffrn_reflns_av_sigmaI/netI 0.1160
_diffrn_reflns_limit_h_max 11
_diffrn_reflns_limit_h_min -11
_diffrn_reflns_limit_k_max 11
_diffrn_reflns_limit_k_min -11
_diffrn_reflns_limit_l_max 25
_diffrn_reflns_limit_l_min -25
_diffrn_reflns_number 21313
_diffrn_reflns_theta_full 25.00
_diffrn_reflns_theta_max 26.04
_diffrn_reflns_theta_min 1.97
_exptl_absorpt_coefficient_mu 3.566
_exptl_absorpt_correction_T_max 0.7843
_exptl_absorpt_correction_T_min 0.5518
_exptl_absorpt_correction_type multi-scan
_exptl_absorpt_process_details
;
[c.f. r.h. blessing, acta cryst. (1995), a51, 33-38]
;
_exptl_crystal_colour colourless
_exptl_crystal_density_diffrn 1.460
_exptl_crystal_density_method 'not measured'
_exptl_crystal_description 'square plate'
_exptl_crystal_F_000 784
_exptl_crystal_size_max 0.27
_exptl_crystal_size_mid 0.15
_exptl_crystal_size_min 0.03
_refine_diff_density_max 1.368
_refine_diff_density_min -1.396
_refine_diff_density_rms 0.172
_refine_ls_extinction_method none
_refine_ls_goodness_of_fit_ref 0.991
_refine_ls_hydrogen_treatment constr
_refine_ls_matrix_type full
_refine_ls_number_parameters 346
_refine_ls_number_reflns 21313
_refine_ls_number_restraints 0
_refine_ls_restrained_S_all 0.991
_refine_ls_R_factor_all 0.1405
_refine_ls_R_factor_gt 0.0810
_refine_ls_shift/su_max 0.003
_refine_ls_shift/su_mean 0.000
_refine_ls_structure_factor_coef Fsqd
_refine_ls_weighting_details 'calc w=1/[\s^2^(Fo^2^)+(0.1203P)^2^+0.0000P] where P=(Fo^2^+2Fc^2^)/3'
_refine_ls_weighting_scheme calc
_refine_ls_wR_factor_gt 0.1996
_refine_ls_wR_factor_ref 0.2386
_reflns_number_gt 11785
_reflns_number_total 21313
_reflns_threshold_expression >2sigma(I)
_cod_data_source_file c003948a.txt
_cod_data_source_block msb1_15
_cod_original_cell_volume 1728.4(9)
_cod_database_code 7212702

loop_
_symmetry_equiv_pos_as_xyz
'x, y, z'
'-x, -y, -z'

loop_
_atom_site_label
_atom_site_type_symbol
_atom_site_fract_x
_atom_site_fract_y
_atom_site_fract_z
_atom_site_U_iso_or_equiv
_atom_site_adp_type
_atom_site_occupancy
_atom_site_symmetry_multiplicity
_atom_site_calc_flag
_atom_site_refinement_flags
C101 C 0.5694(8) 0.9784(7) 0.0921(4) 0.0315(17) Uani 1 1 d .
H101 H 0.5388 1.0653 0.1134 0.038 Uiso 1 1 calc R
C102 C 0.5853(9) 0.7565(7) 0.0641(4) 0.0333(17) Uani 1 1 d .
H102 H 0.5698 0.6600 0.0631 0.040 Uiso 1 1 calc R
C103 C 0.6758(12) 0.8191(8) 0.0245(4) 0.054(3) Uani 1 1 d .
H103 H 0.7342 0.7755 -0.0104 0.064 Uiso 1 1 calc R
C104 C 0.4076(9) 0.8355(7) 0.1594(4) 0.0361(18) Uani 1 1 d .
H10A H 0.3190 0.8067 0.1409 0.043 Uiso 1 1 calc R
H10B H 0.3719 0.9290 0.1787 0.043 Uiso 1 1 calc R
C105 C 0.4701(8) 0.7236(7) 0.2120(3) 0.0294(16) Uani 1 1 d .
H10C H 0.5523 0.7564 0.2337 0.035 Uiso 1 1 calc R
H10D H 0.5137 0.6318 0.1925 0.035 Uiso 1 1 calc R
C106 C 0.3474(9) 0.6978(8) 0.2619(4) 0.0356(18) Uani 1 1 d .
H10E H 0.3020 0.7907 0.2801 0.043 Uiso 1 1 calc R
H10F H 0.2666 0.6635 0.2400 0.043 Uiso 1 1 calc R
C107 C 0.4047(9) 0.5901(8) 0.3161(4) 0.0331(17) Uani 1 1 d .
H10G H 0.4865 0.6240 0.3376 0.040 Uiso 1 1 calc R
H10H H 0.4492 0.4970 0.2979 0.040 Uiso 1 1 calc R
C108 C 0.2825(9) 0.5642(7) 0.3672(4) 0.0353(17) Uani 1 1 d .
H10I H 0.2373 0.6573 0.3853 0.042 Uiso 1 1 calc R
H10J H 0.2012 0.5292 0.3460 0.042 Uiso 1 1 calc R
C109 C 0.3430(9) 0.4549(8) 0.4227(4) 0.0363(18) Uani 1 1 d .
H10K H 0.4240 0.4901 0.4441 0.044 Uiso 1 1 calc R
H10L H 0.3885 0.3619 0.4046 0.044 Uiso 1 1 calc R
C110 C 0.2201(9) 0.4286(8) 0.4737(4) 0.0360(17) Uani 1 1 d .
H11A H 0.1758 0.5211 0.4925 0.043 Uiso 1 1 calc R
H11B H 0.1383 0.3946 0.4524 0.043 Uiso 1 1 calc R
C111 C 0.2815(8) 0.3195(7) 0.5270(4) 0.0313(16) Uani 1 1 d .
H11C H 0.3633 0.3537 0.5483 0.038 Uiso 1 1 calc R
H11D H 0.3263 0.2273 0.5080 0.038 Uiso 1 1 calc R
C112 C 0.1593(9) 0.2919(7) 0.5783(4) 0.0364(18) Uani 1 1 d .
H11E H 0.1141 0.3843 0.5970 0.044 Uiso 1 1 calc R
H11F H 0.0778 0.2574 0.5569 0.044 Uiso 1 1 calc R
C113 C 0.2206(9) 0.1813(7) 0.6330(4) 0.0364(18) Uani 1 1 d .
H11G H 0.2669 0.0894 0.6142 0.044 Uiso 1 1 calc R
H11H H 0.3013 0.2165 0.6546 0.044 Uiso 1 1 calc R
C114 C 0.1004(11) 0.1520(9) 0.6836(4) 0.046(2) Uani 1 1 d .
H11I H 0.0521 0.2440 0.7019 0.055 Uiso 1 1 calc R
H11J H 0.0210 0.1138 0.6625 0.055 Uiso 1 1 calc R
C115 C 0.1655(12) 0.0456(9) 0.7377(4) 0.055(2) Uani 1 1 d .
H11K H 0.0848 0.0313 0.7692 0.083 Uiso 1 1 calc R
H11L H 0.2437 0.0832 0.7590 0.083 Uiso 1 1 calc R
H11M H 0.2102 -0.0468 0.7201 0.083 Uiso 1 1 calc R
C201 C 0.9574(9) 1.2485(7) -0.0865(4) 0.0396(19) Uani 1 1 d .
H201 H 1.0207 1.1609 -0.0977 0.048 Uiso 1 1 calc R
C202 C 0.7820(11) 1.4038(8) -0.0414(5) 0.053(2) Uani 1 1 d .
H202 H 0.6988 1.4449 -0.0149 0.064 Uiso 1 1 calc R
C203 C 0.8673(11) 1.4792(7) -0.0835(4) 0.054(3) Uani 1 1 d .
H203 H 0.8526 1.5811 -0.0915 0.065 Uiso 1 1 calc R
C204 C 1.0931(9) 1.4136(7) -0.1572(4) 0.0351(17) Uani 1 1 d .
H20A H 1.1485 1.3220 -0.1736 0.042 Uiso 1 1 calc R
H20B H 1.1662 1.4574 -0.1346 0.042 Uiso 1 1 calc R
C205 C 1.0304(9) 1.5159(7) -0.2143(3) 0.0327(16) Uani 1 1 d .
H20C H 0.9562 1.4730 -0.2366 0.039 Uiso 1 1 calc R
H20D H 0.9766 1.6084 -0.1981 0.039 Uiso 1 1 calc R
C206 C 1.1542(9) 1.5453(8) -0.2621(4) 0.0402(19) Uani 1 1 d .
H20E H 1.2310 1.5829 -0.2390 0.048 Uiso 1 1 calc R
H20F H 1.2045 1.4531 -0.2796 0.048 Uiso 1 1 calc R
C207 C 1.0979(9) 1.6513(8) -0.3173(4) 0.0360(18) Uani 1 1 d .
H20G H 1.0489 1.7437 -0.2996 0.043 Uiso 1 1 calc R
H20H H 1.0196 1.6143 -0.3397 0.043 Uiso 1 1 calc R
C208 C 1.2189(8) 1.6812(7) -0.3667(4) 0.0328(16) Uani 1 1 d .
H20I H 1.2666 1.5896 -0.3854 0.039 Uiso 1 1 calc R
H20J H 1.2983 1.7170 -0.3445 0.039 Uiso 1 1 calc R
C209 C 1.1581(8) 1.7917(8) -0.4215(4) 0.0339(17) Uani 1 1 d .
H20K H 1.1135 1.8845 -0.4030 0.041 Uiso 1 1 calc R
H20L H 1.0765 1.7576 -0.4429 0.041 Uiso 1 1 calc R
C210 C 1.2806(9) 1.8173(8) -0.4721(4) 0.0358(17) Uani 1 1 d .
H21A H 1.3623 1.8514 -0.4507 0.043 Uiso 1 1 calc R
H21B H 1.3250 1.7247 -0.4907 0.043 Uiso 1 1 calc R
C211 C 1.2186(9) 1.9281(7) -0.5265(4) 0.0371(18) Uani 1 1 d .
H21C H 1.1738 2.0205 -0.5077 0.044 Uiso 1 1 calc R
H21D H 1.1369 1.8938 -0.5478 0.044 Uiso 1 1 calc R
C212 C 1.3394(8) 1.9555(7) -0.5775(4) 0.0348(17) Uani 1 1 d .
H21E H 1.4207 1.9906 -0.5563 0.042 Uiso 1 1 calc R
H21F H 1.3848 1.8630 -0.5960 0.042 Uiso 1 1 calc R
C213 C 1.2780(9) 2.0647(8) -0.6321(4) 0.0368(18) Uani 1 1 d .
H21G H 1.2331 2.1574 -0.6136 0.044 Uiso 1 1 calc R
H21H H 1.1962 2.0299 -0.6531 0.044 Uiso 1 1 calc R
C214 C 1.3992(9) 2.0915(8) -0.6835(4) 0.041(2) Uani 1 1 d .
H21I H 1.4808 2.1268 -0.6626 0.049 Uiso 1 1 calc R
H21J H 1.4443 1.9989 -0.7020 0.049 Uiso 1 1 calc R
C215 C 1.3367(12) 2.2000(9) -0.7377(4) 0.054(2) Uani 1 1 d .
H21K H 1.2692 2.1584 -0.7635 0.081 Uiso 1 1 calc R
H21L H 1.4204 2.2243 -0.7652 0.081 Uiso 1 1 calc R
H21M H 1.2800 2.2876 -0.7194 0.081 Uiso 1 1 calc R
N101 N 0.6717(7) 0.9606(6) 0.0423(3) 0.0371(15) Uani 1 1 d .
N102 N 0.5171(7) 0.8553(5) 0.1072(3) 0.0319(14) Uani 1 1 d .
N201 N 0.8405(8) 1.2575(6) -0.0449(3) 0.0384(15) Uani 1 1 d .
N202 N 0.9734(7) 1.3820(6) -0.1106(3) 0.0334(14) Uani 1 1 d .
Cu3 Cu 0.76564(13) 1.10502(10) 0.00053(5) 0.0445(3) Uani 1 1 d .
Cu4 Cu 0.82246(14) 1.23037(11) 0.11197(6) 0.0465(3) Uani 1 1 d .
Br1 Br 1.06581(10) 1.11889(8) 0.11211(5) 0.0474(3) Uani 1 1 d .
Br2 Br 0.58329(10) 1.35302(7) 0.11714(5) 0.0458(2) Uani 1 1 d .

loop_
_atom_site_aniso_label
_atom_site_aniso_U_11
_atom_site_aniso_U_22
_atom_site_aniso_U_33
_atom_site_aniso_U_23
_atom_site_aniso_U_13
_atom_site_aniso_U_12
C101 0.032(4) 0.025(3) 0.040(5) -0.003(3) -0.006(3) -0.011(3)
C102 0.036(4) 0.028(3) 0.038(4) 0.008(3) 0.001(3) -0.018(3)
C103 0.089(7) 0.035(4) 0.030(5) 0.018(4) 0.020(5) -0.006(4)
C104 0.044(5) 0.037(4) 0.029(4) 0.001(3) 0.000(4) -0.014(3)
C105 0.037(4) 0.029(3) 0.025(4) -0.006(3) -0.002(3) -0.010(3)
C106 0.037(5) 0.037(3) 0.033(4) -0.004(3) 0.006(3) -0.010(3)
C107 0.032(4) 0.041(4) 0.029(4) 0.009(3) 0.002(3) -0.018(3)
C108 0.035(4) 0.037(3) 0.037(5) -0.002(3) 0.004(4) -0.016(3)
C109 0.032(4) 0.039(4) 0.039(5) -0.001(3) 0.008(4) -0.013(3)
C110 0.039(5) 0.044(4) 0.028(4) -0.001(3) 0.004(3) -0.015(3)
C111 0.029(4) 0.034(3) 0.030(4) 0.000(3) 0.004(3) -0.006(3)
C112 0.039(5) 0.036(4) 0.037(5) -0.008(3) 0.009(4) -0.016(3)
C113 0.044(5) 0.032(3) 0.036(5) 0.005(3) -0.006(4) -0.016(3)
C114 0.061(6) 0.043(4) 0.037(5) 0.004(4) 0.009(4) -0.022(4)
C115 0.064(6) 0.054(5) 0.048(6) 0.005(4) 0.014(5) -0.016(5)
C201 0.032(4) 0.033(3) 0.050(5) 0.011(3) 0.004(4) -0.004(3)
C202 0.068(6) 0.031(4) 0.063(6) 0.003(4) 0.015(5) -0.018(4)
C203 0.082(7) 0.018(3) 0.057(6) 0.013(3) 0.016(5) -0.008(4)
C204 0.031(4) 0.035(3) 0.039(5) 0.002(3) 0.001(3) -0.008(3)
C205 0.037(4) 0.035(3) 0.028(4) 0.006(3) 0.002(3) -0.016(3)
C206 0.044(5) 0.049(4) 0.028(4) 0.007(3) 0.004(4) -0.012(4)
C207 0.033(4) 0.033(3) 0.039(5) 0.001(3) 0.002(3) 0.000(3)
C208 0.030(4) 0.034(3) 0.035(5) -0.001(3) 0.004(3) -0.009(3)
C209 0.031(4) 0.042(4) 0.030(4) 0.001(3) 0.001(3) -0.011(3)
C210 0.036(4) 0.038(3) 0.034(5) 0.002(3) 0.001(4) -0.012(3)
C211 0.043(5) 0.037(4) 0.032(4) 0.002(3) -0.002(4) -0.012(3)
C212 0.028(4) 0.034(3) 0.041(5) 0.002(3) 0.004(3) -0.004(3)
C213 0.039(5) 0.041(4) 0.032(4) 0.002(3) 0.003(4) -0.017(3)
C214 0.041(5) 0.043(4) 0.043(5) -0.009(4) 0.006(4) -0.015(4)
C215 0.065(7) 0.055(5) 0.040(5) 0.011(4) -0.001(5) -0.012(5)
N101 0.040(4) 0.033(3) 0.038(4) 0.008(3) -0.007(3) -0.012(3)
N102 0.040(4) 0.026(3) 0.036(4) 0.012(3) -0.004(3) -0.025(2)
N201 0.054(4) 0.036(3) 0.029(3) 0.003(3) -0.013(3) -0.017(3)
N202 0.029(3) 0.032(3) 0.039(4) 0.008(3) 0.002(3) -0.008(2)
Cu3 0.0556(6) 0.0430(5) 0.0400(6) 0.0139(5) -0.0048(5) -0.0279(4)
Cu4 0.0537(6) 0.0401(4) 0.0484(6) -0.0016(5) 0.0002(6) -0.0164(4)
Br1 0.0519(6) 0.0359(4) 0.0545(6) 0.0026(4) 0.0026(5) -0.0117(4)
Br2 0.0509(6) 0.0343(4) 0.0538(6) -0.0058(4) 0.0114(5) -0.0133(4)

loop_
_atom_type_symbol
_atom_type_description
_atom_type_scat_dispersion_real
_atom_type_scat_dispersion_imag
_atom_type_scat_source
C C 0.0033 0.0016 'International Tables Vol C Tables 4.2.6.8 and 6.1.1.4'
H H 0.0000 0.0000 'International Tables Vol C Tables 4.2.6.8 and 6.1.1.4'
Br Br -0.2901 2.4595 'International Tables Vol C Tables 4.2.6.8 and 6.1.1.4'
Cu Cu 0.3201 1.2651 'International Tables Vol C Tables 4.2.6.8 and 6.1.1.4'
N N 0.0061 0.0033 'International Tables Vol C Tables 4.2.6.8 and 6.1.1.4'

loop_
_geom_angle_atom_site_label_1
_geom_angle_atom_site_label_2
_geom_angle_atom_site_label_3
_geom_angle
N102 C101 N101 110.3(6)
N102 C101 H101 124.8
N101 C101 H101 124.8
C103 C102 N102 108.3(6)
C103 C102 H102 125.8
N102 C102 H102 125.8
C102 C103 N101 109.2(7)
C102 C103 H103 125.4
N101 C103 H103 125.4
N102 C104 C105 113.7(6)
N102 C104 H10A 108.8
C105 C104 H10A 108.8
N102 C104 H10B 108.8
C105 C104 H10B 108.8
H10A C104 H10B 107.7
C104 C105 C106 111.4(6)
C104 C105 H10C 109.3
C106 C105 H10C 109.3
C104 C105 H10D 109.3
C106 C105 H10D 109.3
H10C C105 H10D 108.0
C107 C106 C105 113.5(6)
C107 C106 H10E 108.9
C105 C106 H10E 108.9
C107 C106 H10F 108.9
C105 C106 H10F 108.9
H10E C106 H10F 107.7
C106 C107 C108 114.0(6)
C106 C107 H10G 108.7
C108 C107 H10G 108.7
C106 C107 H10H 108.7
C108 C107 H10H 108.7
H10G C107 H10H 107.6
C109 C108 C107 113.4(6)
C109 C108 H10I 108.9
C107 C108 H10I 108.9
C109 C108 H10J 108.9
C107 C108 H10J 108.9
H10I C108 H10J 107.7
C108 C109 C110 113.4(6)
C108 C109 H10K 108.9
C110 C109 H10K 108.9
C108 C109 H10L 108.9
C110 C109 H10L 108.9
H10K C109 H10L 107.7
C111 C110 C109 112.4(6)
C111 C110 H11A 109.1
C109 C110 H11A 109.1
C111 C110 H11B 109.1
C109 C110 H11B 109.1
H11A C110 H11B 107.9
C110 C111 C112 112.8(6)
C110 C111 H11C 109.0
C112 C111 H11C 109.0
C110 C111 H11D 109.0
C112 C111 H11D 109.0
H11C C111 H11D 107.8
C113 C112 C111 113.3(7)
C113 C112 H11E 108.9
C111 C112 H11E 108.9
C113 C112 H11F 108.9
C111 C112 H11F 108.9
H11E C112 H11F 107.7
C114 C113 C112 113.8(7)
C114 C113 H11G 108.8
C112 C113 H11G 108.8
C114 C113 H11H 108.8
C112 C113 H11H 108.8
H11G C113 H11H 107.7
C115 C114 C113 112.4(8)
C115 C114 H11I 109.1
C113 C114 H11I 109.1
C115 C114 H11J 109.1
C113 C114 H11J 109.1
H11I C114 H11J 107.9
C114 C115 H11K 109.5
C114 C115 H11L 109.5
H11K C115 H11L 109.5
C114 C115 H11M 109.5
H11K C115 H11M 109.5
H11L C115 H11M 109.5
N201 C201 N202 110.3(6)
N201 C201 H201 124.8
N202 C201 H201 124.8
C203 C202 N201 107.6(8)
C203 C202 H202 126.2
N201 C202 H202 126.2
N202 C203 C202 107.2(6)
N202 C203 H203 126.4
C202 C203 H203 126.4
N202 C204 C205 112.6(6)
N202 C204 H20A 109.1
C205 C204 H20A 109.1
N202 C204 H20B 109.1
C205 C204 H20B 109.1
H20A C204 H20B 107.8
C206 C205 C204 112.0(7)
C206 C205 H20C 109.2
C204 C205 H20C 109.2
C206 C205 H20D 109.2
C204 C205 H20D 109.2
H20C C205 H20D 107.9
C207 C206 C205 113.6(7)
C207 C206 H20E 108.9
C205 C206 H20E 108.9
C207 C206 H20F 108.9
C205 C206 H20F 108.9
H20E C206 H20F 107.7
C206 C207 C208 114.9(7)
C206 C207 H20G 108.5
C208 C207 H20G 108.5
C206 C207 H20H 108.5
C208 C207 H20H 108.5
H20G C207 H20H 107.5
C207 C208 C209 113.5(6)
C207 C208 H20I 108.9
C209 C208 H20I 108.9
C207 C208 H20J 108.9
C209 C208 H20J 108.9
H20I C208 H20J 107.7
C208 C209 C210 112.9(6)
C208 C209 H20K 109.0
C210 C209 H20K 109.0
C208 C209 H20L 109.0
C210 C209 H20L 109.0
H20K C209 H20L 107.8
C211 C210 C209 112.4(6)
C211 C210 H21A 109.1
C209 C210 H21A 109.1
C211 C210 H21B 109.1
C209 C210 H21B 109.1
H21A C210 H21B 107.9
C210 C211 C212 113.2(6)
C210 C211 H21C 108.9
C212 C211 H21C 108.9
C210 C211 H21D 108.9
C212 C211 H21D 108.9
H21C C211 H21D 107.7
C213 C212 C211 113.4(6)
C213 C212 H21E 108.9
C211 C212 H21E 108.9
C213 C212 H21F 108.9
C211 C212 H21F 108.9
H21E C212 H21F 107.7
C212 C213 C214 113.4(7)
C212 C213 H21G 108.9
C214 C213 H21G 108.9
C212 C213 H21H 108.9
C214 C213 H21H 108.9
H21G C213 H21H 107.7
C215 C214 C213 112.9(7)
C215 C214 H21I 109.0
C213 C214 H21I 109.0
C215 C214 H21J 109.0
C213 C214 H21J 109.0
H21I C214 H21J 107.8
C214 C215 H21K 109.5
C214 C215 H21L 109.5
H21K C215 H21L 109.5
C214 C215 H21M 109.5
H21K C215 H21M 109.5
H21L C215 H21M 109.5
C101 N101 C103 105.1(6)
C101 N101 Cu3 126.0(5)
C103 N101 Cu3 128.5(5)
C101 N102 C102 107.0(6)
C101 N102 C104 124.9(6)
C102 N102 C104 128.1(5)
C201 N201 C202 106.2(6)
C201 N201 Cu3 127.8(5)
C202 N201 Cu3 126.0(6)
C203 N202 C201 108.6(6)
C203 N202 C204 126.0(6)
C201 N202 C204 125.3(6)
N101 Cu3 N201 174.2(3)
N101 Cu3 Cu4 96.5(2)
N201 Cu3 Cu4 85.93(18)
Br1 Cu4 Br2 175.70(6)
Br1 Cu4 Cu3 92.67(6)
Br2 Cu4 Cu3 91.48(6)

loop_
_geom_bond_atom_site_label_1
_geom_bond_atom_site_label_2
_geom_bond_distance
C101 N102 1.349(7)
C101 N101 1.356(10)
C101 H101 0.9500
C102 C103 1.322(10)
C102 N102 1.383(9)
C102 H102 0.9500
C103 N101 1.408(10)
C103 H103 0.9500
C104 N102 1.462(9)
C104 C105 1.508(10)
C104 H10A 0.9900
C104 H10B 0.9900
C105 C106 1.526(10)
C105 H10C 0.9900
C105 H10D 0.9900
C106 C107 1.498(10)
C106 H10E 0.9900
C106 H10F 0.9900
C107 C108 1.539(10)
C107 H10G 0.9900
C107 H10H 0.9900
C108 C109 1.532(11)
C108 H10I 0.9900
C108 H10J 0.9900
C109 C110 1.543(10)
C109 H10K 0.9900
C109 H10L 0.9900
C110 C111 1.501(10)
C110 H11A 0.9900
C110 H11B 0.9900
C111 C112 1.547(10)
C111 H11C 0.9900
C111 H11D 0.9900
C112 C113 1.529(11)
C112 H11E 0.9900
C112 H11F 0.9900
C113 C114 1.528(11)
C113 H11G 0.9900
C113 H11H 0.9900
C114 C115 1.508(12)
C114 H11I 0.9900
C114 H11J 0.9900
C115 H11K 0.9800
C115 H11L 0.9800
C115 H11M 0.9800
C201 N201 1.328(10)
C201 N202 1.355(8)
C201 H201 0.9500
C202 C203 1.388(11)
C202 N201 1.389(10)
C202 H202 0.9500
C203 N202 1.331(10)
C203 H203 0.9500
C204 N202 1.478(9)
C204 C205 1.527(10)
C204 H20A 0.9900
C204 H20B 0.9900
C205 C206 1.515(10)
C205 H20C 0.9900
C205 H20D 0.9900
C206 C207 1.502(11)
C206 H20E 0.9900
C206 H20F 0.9900
C207 C208 1.517(10)
C207 H20G 0.9900
C207 H20H 0.9900
C208 C209 1.529(10)
C208 H20I 0.9900
C208 H20J 0.9900
C209 C210 1.533(10)
C209 H20K 0.9900
C209 H20L 0.9900
C210 C211 1.528(11)
C210 H21A 0.9900
C210 H21B 0.9900
C211 C212 1.532(10)
C211 H21C 0.9900
C211 H21D 0.9900
C212 C213 1.520(11)
C212 H21E 0.9900
C212 H21F 0.9900
C213 C214 1.540(10)
C213 H21G 0.9900
C213 H21H 0.9900
C214 C215 1.513(12)
C214 H21I 0.9900
C214 H21J 0.9900
C215 H21K 0.9800
C215 H21L 0.9800
C215 H21M 0.9800
N101 Cu3 1.881(6)
N201 Cu3 1.882(6)
Cu3 Cu4 2.7838(17)
Cu4 Br1 2.2415(17)
Cu4 Br2 2.2438(17)

loop_
_geom_torsion_atom_site_label_1
_geom_torsion_atom_site_label_2
_geom_torsion_atom_site_label_3
_geom_torsion_atom_site_label_4
_geom_torsion
N102 C102 C103 N101 1.6(10)
N102 C104 C105 C106 -174.9(6)
C104 C105 C106 C107 -178.6(6)
C105 C106 C107 C108 179.4(6)
C106 C107 C108 C109 -179.4(6)
C107 C108 C109 C110 -179.8(6)
C108 C109 C110 C111 179.1(6)
C109 C110 C111 C112 -179.8(6)
C110 C111 C112 C113 -179.7(6)
C111 C112 C113 C114 -179.3(6)
C112 C113 C114 C115 -178.5(7)
N201 C202 C203 N202 -0.6(11)
N202 C204 C205 C206 -179.1(6)
C204 C205 C206 C207 -177.1(6)
C205 C206 C207 C208 -179.0(6)
C206 C207 C208 C209 -178.9(6)
C207 C208 C209 C210 -178.2(6)
C208 C209 C210 C211 -179.9(6)
C209 C210 C211 C212 179.9(6)
C210 C211 C212 C213 179.5(6)
C211 C212 C213 C214 -179.7(6)
C212 C213 C214 C215 179.8(7)
N102 C101 N101 C103 2.8(9)
N102 C101 N101 Cu3 175.6(5)
C102 C103 N101 C101 -2.7(10)
C102 C103 N101 Cu3 -175.3(6)
N101 C101 N102 C102 -1.8(8)
N101 C101 N102 C104 178.7(7)
C103 C102 N102 C101 0.1(9)
C103 C102 N102 C104 179.5(8)
C105 C104 N102 C101 -116.3(7)
C105 C104 N102 C102 64.4(10)
N202 C201 N201 C202 -1.5(9)
N202 C201 N201 Cu3 178.3(5)
C203 C202 N201 C201 1.3(11)
C203 C202 N201 Cu3 -178.4(6)
C202 C203 N202 C201 -0.3(11)
C202 C203 N202 C204 -177.9(8)
N201 C201 N202 C203 1.1(10)
N201 C201 N202 C204 178.8(7)
C205 C204 N202 C203 -51.9(11)
C205 C204 N202 C201 130.9(8)
C101 N101 Cu3 N201 -71(3)
C103 N101 Cu3 N201 100(3)
C101 N101 Cu3 Cu4 42.6(6)
C103 N101 Cu3 Cu4 -146.3(7)
C201 N201 Cu3 N101 -124(3)
C202 N201 Cu3 N101 55(3)
C201 N201 Cu3 Cu4 121.0(7)
C202 N201 Cu3 Cu4 -59.3(7)
N101 Cu3 Cu4 Br1 100.8(2)
N201 Cu3 Cu4 Br1 -84.5(2)
N101 Cu3 Cu4 Br2 -80.3(2)
N201 Cu3 Cu4 Br2 94.4(2)
